data_4133032
loop_
_publ_author_name
'Sahadevan, Suchithra Ashoka'
'Abherv\'e, Alexandre'
'Monni, Noemi'
'S\'aenz de Pipa\'on, Cristina'
'Gal\'an-Mascar\'os, Jos\'e Ram\'on'
'Waerenborgh, Jo\~ao C'
'Vieira, Bruno J. C.'
'Auban-Senzier, Pascale'
'Pillet, S\'ebastien'
'Bendeif, El-Eulmi'
'Alemany, Pere'
'Canadell, Enric'
'Mercuri, Maria Laura'
'Avarvari, Narcis'

_publ_section_title
;
 Conducting Anilate-Based Mixed-Valence Fe(II)Fe(III) Coordination
 Polymer: Small-Polaron Hopping Model for Oxalate-Type Fe(II)Fe(III) 2D
 Networks.
;
_journal_issue 39
_journal_name_full 'Journal of the American Chemical Society'
_journal_page_first 12611
_journal_page_last 12621
_journal_paper_doi 10.1021/jacs.8b08032
_journal_volume 140
_journal_year 2018
_chemical_formula_moiety 'C21 Cl3 Fe2 N3 O12, (C1 N6 H9)'
_chemical_formula_sum 'C22 H9 Cl3 Fe2 N9 O12'
_chemical_formula_weight 809.43
_space_group_crystal_system trigonal
_space_group_IT_number 143
_space_group_name_Hall 'P 3'
_space_group_name_H-M_alt 'P 3'
_atom_sites_solution_hydrogens difmap
_audit_creation_method SHELXL-2014/7
_cell_angle_alpha 90
_cell_angle_beta 90
_cell_angle_gamma 120
_cell_formula_units_Z 1
_cell_length_a 13.5493(16)
_cell_length_b 13.5493(16)
_cell_length_c 9.484(3)
_cell_measurement_reflns_used 8947
_cell_measurement_temperature 10(2)
_cell_measurement_theta_max 26.363
_cell_measurement_theta_min 2.147
_cell_volume 1507.8(5)
_computing_cell_refinement 'CrysAlisPro 1.171.39.43b (Rigaku OD, 2018)'
_computing_data_collection 'CrysAlisPro 1.171.39.43b (Rigaku OD, 2018)'
_computing_data_reduction 'CrysAlisPro 1.171.39.43b (Rigaku OD, 2018)'
_computing_structure_refinement 'SHELXL-2014/7 (Sheldrick, 2014)'
_computing_structure_solution 'SHELXS-2014/7 (Sheldrick, 2014)'
_diffrn_ambient_temperature 10(2)
_diffrn_measured_fraction_theta_full 0.999
_diffrn_measured_fraction_theta_max 1.000
_diffrn_measurement_device_type 'SuperNova, Dual, Cu at zero, Atlas'
_diffrn_measurement_method '\w scans'
_diffrn_radiation_source 'SuperNova (Mo) X-ray Source'
_diffrn_radiation_type MoK\a
_diffrn_radiation_wavelength 0.71073
_diffrn_reflns_av_R_equivalents 0.0604
_diffrn_reflns_av_unetI/netI 0.1094
_diffrn_reflns_Laue_measured_fraction_full 0.999
_diffrn_reflns_Laue_measured_fraction_max 1.000
_diffrn_reflns_limit_h_max 15
_diffrn_reflns_limit_h_min -16
_diffrn_reflns_limit_k_max 16
_diffrn_reflns_limit_k_min -16
_diffrn_reflns_limit_l_max 11
_diffrn_reflns_limit_l_min -11
_diffrn_reflns_number 8947
_diffrn_reflns_point_group_measured_fraction_full 0.999
_diffrn_reflns_point_group_measured_fraction_max 1.000
_diffrn_reflns_theta_full 25.242
_diffrn_reflns_theta_max 26.363
_diffrn_reflns_theta_min 2.147
_exptl_absorpt_coefficient_mu 0.653
_exptl_absorpt_correction_T_max 1.000
_exptl_absorpt_correction_T_min 0.704
_exptl_absorpt_correction_type gaussian
_exptl_absorpt_process_details
;
CrysAlisPro 1.171.39.43b (Rigaku Oxford Diffraction, 2018)
Numerical absorption correction based on gaussian integration over
			a multifaceted crystal model
Empirical absorption correction using spherical harmonics,
 implemented in SCALE3 ABSPACK scaling algorithm.
;
_exptl_crystal_colour black
_exptl_crystal_density_diffrn 0.891
_exptl_crystal_description block
_exptl_crystal_F_000 403
_exptl_crystal_size_max 0.219
_exptl_crystal_size_mid 0.191
_exptl_crystal_size_min 0.061
_refine_diff_density_max 0.476
_refine_diff_density_min -0.501
_refine_diff_density_rms 0.059
_refine_ls_abs_structure_details
;
 Refined as an inversion twin.
;
_refine_ls_abs_structure_Flack 0.57(6)
_refine_ls_extinction_method none
_refine_ls_goodness_of_fit_ref 1.086
_refine_ls_hydrogen_treatment noref
_refine_ls_matrix_type full
_refine_ls_number_parameters 125
_refine_ls_number_reflns 3976
_refine_ls_number_restraints 2
_refine_ls_restrained_S_all 1.095
_refine_ls_R_factor_all 0.1520
_refine_ls_R_factor_gt 0.0715
_refine_ls_shift/su_max 0.024
_refine_ls_shift/su_mean 0.001
_refine_ls_structure_factor_coef Fsqd
_refine_ls_weighting_details 'w=1/[\s^2^(Fo^2^)+(0.0767P)^2^] where P=(Fo^2^+2Fc^2^)/3'
_refine_ls_weighting_scheme calc
_refine_ls_wR_factor_gt 0.1912
_refine_ls_wR_factor_ref 0.2391
_reflns_Friedel_coverage 1.000
_reflns_Friedel_fraction_full 0.999
_reflns_Friedel_fraction_max 1.000
_reflns_number_gt 1612
_reflns_number_total 3976
_reflns_threshold_expression 'I > 2\s(I)'
_cod_data_source_file ja8b08032_si_003.cif
_cod_data_source_block shelx
_cod_original_cell_volume 1507.8(6)
_cod_database_code 4133032
_shelx_shelxl_version_number 2014/7
_shelx_space_group_comment
;
The symmetry employed for this shelxl refinement is uniquely defined
by the following loop, which should always be used as a source of
symmetry information in preference to the above space-group names.
They are only intended as comments.
;

loop_
_space_group_symop_operation_xyz
'x, y, z'
'-y, x-y, z'
'-x+y, -x, z'

loop_
_atom_site_label
_atom_site_type_symbol
_atom_site_fract_x
_atom_site_fract_y
_atom_site_fract_z
_atom_site_U_iso_or_equiv
_atom_site_adp_type
_atom_site_occupancy
_atom_site_site_symmetry_order
_atom_site_calc_flag
_atom_site_refinement_flags_posn
_atom_site_refinement_flags_adp
_atom_site_refinement_flags_occupancy
C1 C 0.1094(9) 0.5217(7) 0.6346(11) 0.073(3) Uani 1 1 d . . .
C2 C 0.1041(7) 0.5803(7) 0.5098(13) 0.075(4) Uani 1 1 d . . .
C3 C 0.0016(8) 0.5662(10) 0.4360(14) 0.098(4) Uani 1 1 d . . .
C4 C -0.1004(7) 0.4795(7) 0.5034(13) 0.072(3) Uani 1 1 d . . .
C5 C -0.1005(9) 0.4177(8) 0.6391(12) 0.080(3) Uani 1 1 d . . .
C6 C 0.0021(8) 0.4450(8) 0.6896(11) 0.071(3) Uani 1 1 d . . .
N1 N -0.0011(8) 0.3353(11) 0.8944(14) 0.148(6) Uani 1 1 d D . .
C7 C -0.0001(7) 0.3795(7) 0.8273(11) 0.054(3) Uani 1 1 d D . .
O1 O 0.2047(6) 0.5534(5) 0.6704(7) 0.072(2) Uani 1 1 d . . .
O2 O 0.2008(5) 0.6554(6) 0.4363(9) 0.086(2) Uani 1 1 d . . .
O3 O -0.1987(5) 0.4539(6) 0.4346(9) 0.094(3) Uani 1 1 d . . .
O4 O -0.2014(6) 0.3513(5) 0.6718(8) 0.085(2) Uani 1 1 d . . .
Cl1 Cl 0.0002(3) 0.6282(4) 0.2841(6) 0.168(2) Uani 1 1 d . . .
Fe1 Fe 0.3333 0.6667 0.5632(3) 0.0875(10) Uani 1 3 d S T P
Fe2 Fe -0.3333 0.3333 0.5624(3) 0.0873(11) Uani 1 3 d S T P
C8 C 0.3333 0.6667 0.0484 0.381 Uiso 1 3 d S . P
N2 N 0.2158 0.6179 0.0646 0.567 Uiso 1 1 d . . .
H2 H 0.1810 0.5475 0.0898 0.680 Uiso 1 1 d . U .
N3 N 0.1374 0.6702 0.0446 0.685 Uiso 1 1 d . . .
H3A H 0.1662 0.7403 0.0194 0.822 Uiso 1 1 d . U .
H3B H 0.0652 0.6291 0.0586 0.822 Uiso 1 1 d . U .

loop_
_atom_site_aniso_label
_atom_site_aniso_U_11
_atom_site_aniso_U_22
_atom_site_aniso_U_33
_atom_site_aniso_U_23
_atom_site_aniso_U_13
_atom_site_aniso_U_12
C1 0.083(7) 0.046(5) 0.088(8) -0.001(5) -0.016(6) 0.031(5)
C2 0.046(5) 0.036(4) 0.151(11) -0.019(6) -0.011(6) 0.025(4)
C3 0.044(6) 0.085(8) 0.151(12) -0.019(8) 0.016(7) 0.023(5)
C4 0.039(4) 0.037(4) 0.148(10) 0.011(5) 0.014(6) 0.026(3)
C5 0.061(6) 0.050(5) 0.128(10) 0.024(6) 0.000(7) 0.028(4)
C6 0.054(5) 0.042(5) 0.111(9) 0.010(5) -0.012(6) 0.020(4)
N1 0.046(6) 0.185(14) 0.163(14) 0.012(9) -0.002(7) 0.020(7)
C7 0.020(3) 0.036(4) 0.097(8) 0.043(4) 0.001(4) 0.007(3)
O1 0.067(4) 0.063(4) 0.091(5) 0.016(4) -0.014(4) 0.036(3)
O2 0.040(3) 0.066(4) 0.151(7) -0.002(4) 0.014(4) 0.027(3)
O3 0.039(4) 0.050(4) 0.176(8) 0.007(4) -0.004(5) 0.010(3)
O4 0.059(4) 0.053(4) 0.143(7) 0.040(4) 0.019(4) 0.029(3)
Cl1 0.096(3) 0.154(3) 0.235(6) 0.083(4) 0.008(3) 0.050(2)
Fe1 0.0566(11) 0.0566(11) 0.149(3) 0.000 0.000 0.0283(5)
Fe2 0.0586(11) 0.0586(11) 0.145(3) 0.000 0.000 0.0293(5)

loop_
_atom_type_symbol
_atom_type_description
_atom_type_scat_dispersion_real
_atom_type_scat_dispersion_imag
_atom_type_scat_source
C C 0.0033 0.0016 'International Tables Vol C Tables 4.2.6.8 and 6.1.1.4'
H H 0.0000 0.0000 'International Tables Vol C Tables 4.2.6.8 and 6.1.1.4'
Cl Cl 0.1484 0.1585 'International Tables Vol C Tables 4.2.6.8 and 6.1.1.4'
Fe Fe 0.3463 0.8444 'International Tables Vol C Tables 4.2.6.8 and 6.1.1.4'
N N 0.0061 0.0033 'International Tables Vol C Tables 4.2.6.8 and 6.1.1.4'
O O 0.0106 0.0060 'International Tables Vol C Tables 4.2.6.8 and 6.1.1.4'

loop_
_geom_angle_atom_site_label_1
_geom_angle_atom_site_label_2
_geom_angle_atom_site_label_3
_geom_angle
_geom_angle_site_symmetry_1
_geom_angle_site_symmetry_3
O1 C1 C6 134.4(10) . .
O1 C1 C2 112.2(9) . .
C6 C1 C2 113.2(9) . .
O2 C2 C1 121.9(9) . .
O2 C2 C3 109.9(10) . .
C1 C2 C3 128.1(9) . .
C4 C3 C2 110.6(11) . .
C4 C3 Cl1 123.0(9) . .
C2 C3 Cl1 126.0(8) . .
O3 C4 C3 114.4(10) . .
O3 C4 C5 121.9(8) . .
C3 C4 C5 123.7(9) . .
O4 C5 C6 136.6(11) . .
O4 C5 C4 107.7(9) . .
C6 C5 C4 115.6(9) . .
C5 C6 C1 128.6(10) . .
C5 C6 C7 114.7(8) . .
C1 C6 C7 116.7(8) . .
N1 C7 C6 170.8(18) . .
C1 O1 Fe1 121.4(7) . .
C2 O2 Fe1 103.1(7) . .
C4 O3 Fe2 106.2(7) . .
C5 O4 Fe2 124.0(7) . .
O1 Fe1 O1 95.0(3) . 3_565
O1 Fe1 O1 95.0(3) . 2_665
O1 Fe1 O1 95.0(3) 3_565 2_665
O1 Fe1 O2 81.1(3) . .
O1 Fe1 O2 94.0(3) 3_565 .
O1 Fe1 O2 170.5(3) 2_665 .
O1 Fe1 O2 170.5(3) . 3_565
O1 Fe1 O2 81.1(3) 3_565 3_565
O1 Fe1 O2 94.0(3) 2_665 3_565
O2 Fe1 O2 90.5(3) . 3_565
O1 Fe1 O2 94.0(3) . 2_665
O1 Fe1 O2 170.5(3) 3_565 2_665
O1 Fe1 O2 81.1(3) 2_665 2_665
O2 Fe1 O2 90.5(3) . 2_665
O2 Fe1 O2 90.5(3) 3_565 2_665
O4 Fe2 O4 94.9(3) . 3_455
O4 Fe2 O4 94.9(3) . 2_565
O4 Fe2 O4 94.9(3) 3_455 2_565
O4 Fe2 O3 95.3(3) . 3_455
O4 Fe2 O3 80.1(3) 3_455 3_455
O4 Fe2 O3 168.9(3) 2_565 3_455
O4 Fe2 O3 168.9(3) . 2_565
O4 Fe2 O3 95.3(3) 3_455 2_565
O4 Fe2 O3 80.1(3) 2_565 2_565
O3 Fe2 O3 90.5(3) 3_455 2_565
O4 Fe2 O3 80.1(3) . .
O4 Fe2 O3 168.9(3) 3_455 .
O4 Fe2 O3 95.3(3) 2_565 .
O3 Fe2 O3 90.5(3) 3_455 .
O3 Fe2 O3 90.5(3) 2_565 .
N2 C8 N2 118.8 . 3_565
N2 C8 N2 118.8 . 2_665
N2 C8 N2 118.8 3_565 2_665
C8 N2 N3 130.5 . .
C8 N2 H2 114.8 . .
N3 N2 H2 114.8 . .
N2 N3 H3A 120.0 . .
N2 N3 H3B 120.0 . .
H3A N3 H3B 120.0 . .

loop_
_geom_bond_atom_site_label_1
_geom_bond_atom_site_label_2
_geom_bond_distance
_geom_bond_site_symmetry_2
C1 O1 1.188(11) .
C1 C6 1.398(13) .
C1 C2 1.447(15) .
C2 O2 1.379(12) .
C2 C3 1.480(14) .
C3 C4 1.441(13) .
C3 Cl1 1.672(13) .
C4 O3 1.362(11) .
C4 C5 1.536(15) .
C5 O4 1.243(11) .
C5 C6 1.336(13) .
C6 C7 1.571(12) .
N1 C7 0.869(10) .
O1 Fe1 1.937(7) .
O2 Fe1 2.103(7) .
O3 Fe2 2.117(7) .
O4 Fe2 1.974(7) .
Fe1 O1 1.937(7) 3_565
Fe1 O1 1.937(7) 2_665
Fe1 O2 2.103(7) 3_565
Fe1 O2 2.103(7) 2_665
Fe2 O4 1.974(7) 3_455
Fe2 O4 1.974(7) 2_565
Fe2 O3 2.117(7) 3_455
Fe2 O3 2.117(7) 2_565
C8 N2 1.3943 .
C8 N2 1.3943 3_565
C8 N2 1.3943 2_665
N2 N3 1.5554 .
N2 H2 0.8600 .
N3 H3A 0.8600 .
N3 H3B 0.8600 .
